data_2019898
loop_
_publ_author_name
'Odiase, Isaac'
'Nicholson, Catherine E.'
'Ahmad, Ruksanna'
'Cooper, Jerry'
'Yufit, Dmitry S.'
'Cooper, Sharon J.'

_publ_section_title
;
 Three cocrystals and a cocrystal salt of pyrimidin-2-amine and glutaric
 acid
;
_journal_issue 4
_journal_name_full 'Acta Crystallographica Section C'
_journal_page_first
;
;
_journal_paper_doi 10.1107/S2053229615004283
_journal_volume 71
_journal_year 2015
_chemical_formula_iupac 'C4 H5 N3, C5 H8 O4'
_chemical_formula_moiety 'C4 H5 N3, C5 H8 O4'
_chemical_formula_sum 'C9 H13 N3 O4'
_chemical_formula_weight 227.22
_chemical_name_systematic
;
Pyrimidin-2-amine--glutaric acid (1/1)
;
_space_group_crystal_system triclinic
_space_group_IT_number 2
_space_group_name_Hall '-P 1'
_space_group_name_H-M_alt 'P -1'
_symmetry_space_group_name_Hall '-P 1'
_symmetry_space_group_name_H-M 'P -1'
_atom_sites_solution_hydrogens difmap
_atom_sites_solution_primary iterative
_atom_sites_solution_secondary difmap
_audit_creation_method
;
  Olex2 1.2-beta
  (compiled Apr  9 2013 14:06:00, GUI svn.r4456)
;
_cell_angle_alpha 84.3710(10)
_cell_angle_beta 89.9060(10)
_cell_angle_gamma 76.094(2)
_cell_formula_units_Z 2
_cell_length_a 6.0184(4)
_cell_length_b 7.4714(5)
_cell_length_c 12.0911(7)
_cell_measurement_reflns_used 5873
_cell_measurement_temperature 120
_cell_measurement_theta_max 30.89
_cell_measurement_theta_min 2.82
_cell_volume 525.07(6)
_computing_cell_refinement
;
SAINT (Bruker, 2003)
;
_computing_data_collection
;
SMART (Bruker, 2001)
;
_computing_data_reduction
;
SAINT (Bruker, 2003)
;
_computing_molecular_graphics
;
OLEX2 (Dolomanov <i>et al.</i>,  2009)
;
_computing_publication_material
;
OLEX2 (Dolomanov <i>et al.</i>,  2009)
;
_computing_structure_refinement
;
SHELXL97 (Sheldrick, 2008)
;
_computing_structure_solution
;
SUPERFLIP (Palatinus & Chapius, 2007)
;
_diffrn_ambient_temperature 120
_diffrn_detector_area_resol_mean 5.6
_diffrn_measured_fraction_theta_full 0.999
_diffrn_measured_fraction_theta_max 0.999
_diffrn_measurement_device 'three-circle diffractometer'
_diffrn_measurement_device_type 'Bruker SMART CCD 6000 area-detector'
_diffrn_measurement_method '\w scans'
_diffrn_radiation_monochromator graphite
_diffrn_radiation_type MoK\a
_diffrn_radiation_wavelength 0.71073
_diffrn_reflns_av_R_equivalents 0.0253
_diffrn_reflns_limit_h_max 8
_diffrn_reflns_limit_h_min -8
_diffrn_reflns_limit_k_max 10
_diffrn_reflns_limit_k_min -10
_diffrn_reflns_limit_l_max 16
_diffrn_reflns_limit_l_min -16
_diffrn_reflns_number 12033
_diffrn_reflns_theta_full 29.00
_diffrn_reflns_theta_max 29.00
_diffrn_reflns_theta_min 1.69
_exptl_absorpt_coefficient_mu 0.114
_exptl_absorpt_correction_T_max 1.0000
_exptl_absorpt_correction_T_min 0.5386
_exptl_absorpt_correction_type multi-scan
_exptl_absorpt_process_details
;
(SADABS; Bruker, 2006)
;
_exptl_crystal_colour 'clear light colourless'
_exptl_crystal_density_diffrn 1.437
_exptl_crystal_density_method 'not measured'
_exptl_crystal_description block
_exptl_crystal_F_000 240
_exptl_crystal_size_max 0.56
_exptl_crystal_size_mid 0.3
_exptl_crystal_size_min 0.24
_refine_diff_density_max 0.352
_refine_diff_density_min -0.264
_refine_ls_extinction_method none
_refine_ls_goodness_of_fit_ref 1.035
_refine_ls_hydrogen_treatment refall
_refine_ls_matrix_type full
_refine_ls_number_parameters 197
_refine_ls_number_reflns 2794
_refine_ls_number_restraints 0
_refine_ls_restrained_S_all 1.035
_refine_ls_R_factor_all 0.0510
_refine_ls_R_factor_gt 0.0416
_refine_ls_shift/su_max 0.000
_refine_ls_shift/su_mean 0.000
_refine_ls_structure_factor_coef Fsqd
_refine_ls_weighting_details 'calc w=1/[\s^2^(Fo^2^)+(0.0800P)^2^+0.0900P] where P=(Fo^2^+2Fc^2^)/3'
_refine_ls_weighting_scheme calc
_refine_ls_wR_factor_gt 0.1140
_refine_ls_wR_factor_ref 0.1258
_reflns_number_gt 2279
_reflns_number_total 2794
_reflns_threshold_expression I>2sigma(I)
_cod_data_source_file lg3157sup1.cif
_cod_data_source_block II
_cod_database_code 2019898
_cod_database_fobs_code 2019898

loop_
_space_group_symop_id
_space_group_symop_operation_xyz
1 'x, y, z'
2 '-x, -y, -z'

loop_
_atom_site_type_symbol
_atom_site_label
_atom_site_fract_x
_atom_site_fract_y
_atom_site_fract_z
_atom_site_U_iso_or_equiv
_atom_site_adp_type
_atom_site_calc_flag
_atom_site_occupancy
_atom_site_symmetry_multiplicity
O O1 0.46021(15) 0.32178(13) 0.61425(6) 0.0309(2) Uani d 1 1
O O2 0.64621(15) 0.17335(12) 0.47659(6) 0.0312(2) Uani d 1 1
O O3 0.13451(14) 0.23991(12) 0.11736(6) 0.0279(2) Uani d 1 1
O O4 -0.21468(15) 0.42911(12) 0.11277(7) 0.0332(2) Uani d 1 1
C C21 0.47520(19) 0.26733(15) 0.51269(8) 0.0240(2) Uani d 1 1
C C22 0.24898(18) 0.33965(16) 0.45089(8) 0.0248(2) Uani d 1 1
C C23 0.24434(18) 0.30029(15) 0.33035(8) 0.0229(2) Uani d 1 1
C C24 0.00358(19) 0.38108(15) 0.28162(8) 0.0231(2) Uani d 1 1
C C25 -0.03390(19) 0.35239(15) 0.16201(8) 0.0239(2) Uani d 1 1
H H1 0.587(4) 0.273(3) 0.6584(19) 0.071(6) Uiso d 1 1
H H3 0.086(4) 0.230(3) 0.0469(19) 0.064(6) Uiso d 1 1
H H22A 0.136(3) 0.285(2) 0.4930(13) 0.034(4) Uiso d 1 1
H H22B 0.201(3) 0.474(2) 0.4558(13) 0.035(4) Uiso d 1 1
H H23A 0.350(2) 0.3549(19) 0.2902(11) 0.023(3) Uiso d 1 1
H H23B 0.286(2) 0.170(2) 0.3265(11) 0.024(3) Uiso d 1 1
H H24A -0.105(2) 0.3244(19) 0.3239(12) 0.028(3) Uiso d 1 1
H H24B -0.046(2) 0.514(2) 0.2875(12) 0.026(3) Uiso d 1 1
N N1 0.67341(18) 0.32172(15) 0.90019(8) 0.0319(2) Uani d 1 1
N N2 1.05289(16) 0.16702(13) 0.91090(7) 0.0242(2) Uani d 1 1
N N3 0.83099(17) 0.18650(13) 0.74480(7) 0.0248(2) Uani d 1 1
C C1 0.85433(19) 0.22400(15) 0.85062(8) 0.0232(2) Uani d 1 1
C C2 1.2312(2) 0.06618(17) 0.86220(9) 0.0280(2) Uani d 1 1
C C3 1.2216(2) 0.01773(17) 0.75500(9) 0.0292(2) Uani d 1 1
C C4 1.0131(2) 0.08427(16) 0.69945(9) 0.0270(2) Uani d 1 1
H H1A 0.547(3) 0.376(2) 0.8634(15) 0.047(5) Uiso d 1 1
H H1B 0.700(3) 0.357(2) 0.9633(15) 0.041(4) Uiso d 1 1
H H2 1.377(3) 0.024(2) 0.9054(14) 0.042(4) Uiso d 1 1
H H4 0.999(3) 0.051(2) 0.6219(14) 0.039(4) Uiso d 1 1
H H3A 1.347(3) -0.056(2) 0.7205(14) 0.039(4) Uiso d 1 1

loop_
_atom_site_aniso_label
_atom_site_aniso_U_11
_atom_site_aniso_U_22
_atom_site_aniso_U_33
_atom_site_aniso_U_12
_atom_site_aniso_U_13
_atom_site_aniso_U_23
O1 0.0322(4) 0.0432(5) 0.0151(4) -0.0021(4) -0.0052(3) -0.0096(3)
O2 0.0294(4) 0.0422(5) 0.0197(4) -0.0017(3) -0.0034(3) -0.0094(3)
O3 0.0276(4) 0.0387(5) 0.0163(4) -0.0038(3) -0.0043(3) -0.0082(3)
O4 0.0349(5) 0.0363(5) 0.0231(4) 0.0039(3) -0.0124(3) -0.0087(3)
C21 0.0294(5) 0.0296(5) 0.0145(4) -0.0091(4) -0.0027(4) -0.0040(4)
C22 0.0244(5) 0.0349(6) 0.0154(4) -0.0065(4) -0.0021(4) -0.0060(4)
C23 0.0239(5) 0.0305(5) 0.0151(4) -0.0070(4) -0.0030(4) -0.0047(4)
C24 0.0256(5) 0.0274(5) 0.0164(4) -0.0052(4) -0.0033(4) -0.0057(4)
C25 0.0284(5) 0.0259(5) 0.0176(5) -0.0071(4) -0.0046(4) -0.0026(4)
N1 0.0319(5) 0.0391(6) 0.0208(5) 0.0027(4) -0.0087(4) -0.0111(4)
N2 0.0273(5) 0.0291(5) 0.0170(4) -0.0074(4) -0.0042(3) -0.0041(3)
N3 0.0340(5) 0.0258(4) 0.0150(4) -0.0076(4) -0.0055(3) -0.0031(3)
C1 0.0303(5) 0.0236(5) 0.0161(4) -0.0071(4) -0.0050(4) -0.0026(3)
C2 0.0265(5) 0.0355(6) 0.0233(5) -0.0090(4) -0.0026(4) -0.0056(4)
C3 0.0299(6) 0.0360(6) 0.0232(5) -0.0087(5) 0.0040(4) -0.0082(4)
C4 0.0376(6) 0.0287(5) 0.0176(5) -0.0128(4) -0.0008(4) -0.0046(4)

loop_
_atom_type_symbol
_atom_type_description
_atom_type_scat_dispersion_real
_atom_type_scat_dispersion_imag
_atom_type_scat_source
C C 0.0033 0.0016 'International Tables Vol C Tables 4.2.6.8 and 6.1.1.4'
H H 0.0000 0.0000 'International Tables Vol C Tables 4.2.6.8 and 6.1.1.4'
N N 0.0061 0.0033 'International Tables Vol C Tables 4.2.6.8 and 6.1.1.4'
O O 0.0106 0.0060 'International Tables Vol C Tables 4.2.6.8 and 6.1.1.4'

loop_
_geom_angle_atom_site_label_1
_geom_angle_atom_site_label_2
_geom_angle_atom_site_label_3
_geom_angle
C21 O1 H1 114.4(14)
C25 O3 H3 106.6(14)
O1 C21 C22 110.07(9)
O2 C21 O1 124.15(10)
O2 C21 C22 125.77(9)
C21 C22 C23 116.16(9)
C21 C22 H22A 106.6(9)
C21 C22 H22B 107.9(9)
C23 C22 H22A 109.8(9)
C23 C22 H22B 109.7(9)
H22A C22 H22B 106.1(12)
C22 C23 C24 109.04(9)
C22 C23 H23A 109.4(8)
C22 C23 H23B 109.3(8)
C24 C23 H23A 109.9(8)
C24 C23 H23B 109.8(8)
H23A C23 H23B 109.3(11)
C23 C24 H24A 109.4(8)
C23 C24 H24B 111.7(8)
C25 C24 C23 116.40(9)
C25 C24 H24A 105.5(9)
C25 C24 H24B 106.9(8)
H24A C24 H24B 106.3(12)
O3 C25 C24 115.72(9)
O4 C25 O3 123.60(9)
O4 C25 C24 120.66(10)
C1 N1 H1A 121.7(12)
C1 N1 H1B 116.1(11)
H1A N1 H1B 119.6(17)
C2 N2 C1 117.05(9)
C4 N3 C1 117.28(9)
N1 C1 N2 117.21(9)
N1 C1 N3 119.07(10)
N3 C1 N2 123.71(10)
N2 C2 C3 123.18(10)
N2 C2 H2 117.8(10)
C3 C2 H2 119.0(10)
C2 C3 H3A 123.5(10)
C4 C3 C2 115.66(11)
C4 C3 H3A 120.8(10)
N3 C4 C3 123.09(10)
N3 C4 H4 119.0(10)
C3 C4 H4 117.9(10)

loop_
_geom_bond_atom_site_label_1
_geom_bond_atom_site_label_2
_geom_bond_distance
O1 C21 1.3273(12)
O1 H1 0.91(3)
O2 C21 1.2058(14)
O3 C25 1.3049(14)
O3 H3 0.92(2)
O4 C25 1.2256(13)
C21 C22 1.5081(14)
C22 C23 1.5165(14)
C22 H22A 0.990(15)
C22 H22B 0.987(16)
C23 C24 1.5244(15)
C23 H23A 0.942(13)
C23 H23B 0.948(14)
C24 C25 1.5078(13)
C24 H24A 0.977(14)
C24 H24B 0.975(14)
N1 C1 1.3340(15)
N1 H1A 0.872(19)
N1 H1B 0.860(19)
N2 C1 1.3557(13)
N2 C2 1.3274(15)
N3 C1 1.3509(13)
N3 C4 1.3279(15)
C2 C3 1.3844(15)
C2 H2 0.989(17)
C3 C4 1.3821(16)
C3 H3A 0.947(17)
C4 H4 1.002(17)

loop_
_geom_hbond_atom_site_label_D
_geom_hbond_atom_site_label_H
_geom_hbond_atom_site_label_A
_geom_hbond_site_symmetry_A
_geom_hbond_distance_DH
_geom_hbond_distance_HA
_geom_hbond_distance_DA
_geom_hbond_angle_DHA
O1 H1 N3 . 0.91(3) 1.76(3) 2.6659(12) 178(2)
O3 H3 N2 1_454 0.92(2) 1.78(2) 2.6774(12) 166(2)
N1 H1A O4 2_566 0.872(19) 2.209(19) 2.9302(14) 139.8(16)
N1 H1B O4 1_656 0.860(19) 2.035(19) 2.8938(12) 176.0(16)

loop_
_geom_torsion_atom_site_label_1
_geom_torsion_atom_site_label_2
_geom_torsion_atom_site_label_3
_geom_torsion_atom_site_label_4
_geom_torsion
O1 C21 C22 C23 175.72(9)
O2 C21 C22 C23 -4.43(17)
C21 C22 C23 C24 179.45(9)
C22 C23 C24 C25 -179.14(9)
C23 C24 C25 O3 9.08(14)
C23 C24 C25 O4 -172.23(10)
N2 C2 C3 C4 1.16(18)
C1 N2 C2 C3 -0.26(17)
C1 N3 C4 C3 -0.59(17)
C2 N2 C1 N1 178.48(10)
C2 N2 C1 N3 -1.20(16)
C2 C3 C4 N3 -0.71(18)
C4 N3 C1 N1 -178.06(10)
C4 N3 C1 N2 1.61(16)
